data_9009514
loop_
_publ_author_name
'Burns, P. C.'
'Smith, J. V.'
'Steele, I. M.'

_publ_section_title
;
 Arizona porphyry copper/hydrothermal deposits I.
 The structure of chenevixite and luetheite
 Note: Luetheite-chenevixite series
;
_journal_name_full 'Mineralogical Magazine'
_journal_page_first 25
_journal_page_last 30
_journal_paper_doi 10.1180/002646100549102
_journal_volume 64
_journal_year 2000
_chemical_compound_source 'Humboldt mine, Patagonia, Arizona'
_chemical_formula_sum 'Al0.635 As Cu Fe0.365 H2 O6'
_chemical_name_mineral Luetheite
_space_group_IT_number 4
_symmetry_space_group_name_Hall 'P 2yb (1/2*x,y,-1/2*x+z)'
_symmetry_space_group_name_H-M 'B 1 21 1'
_cell_angle_alpha 90
_cell_angle_beta 89.99
_cell_angle_gamma 90
_cell_formula_units_Z 8
_cell_length_a 5.7012
_cell_length_b 5.1801
_cell_length_c 29.265
_cell_volume 864.277
_database_code_amcsd 0014539
_exptl_crystal_density_diffrn 4.211
_cod_original_formula_sum 'Cu (Al.635 Fe.365) As O6 H2'
_cod_database_code 9009514

loop_
_space_group_symop_operation_xyz
x,y,z
1/2+x,y,1/2+z
-x,1/2+y,-z
1/2-x,1/2+y,1/2-z

loop_
_atom_site_label
_atom_site_fract_x
_atom_site_fract_y
_atom_site_fract_z
_atom_site_occupancy
_atom_site_U_iso_or_equiv
_atom_site_type_symbol
_atom_site_attached_hydrogens
Cu1 0.86590 0.63300 0.12590 1.00000 0.00920 Cu 0
Cu2 0.36600 0.64600 0.12450 1.00000 0.01000 Cu 0
AlM1 0.12200 0.38480 0.21450 0.70000 0.00740 Al 0
FeM1 0.12200 0.38480 0.21450 0.30000 0.00740 Fe 0
AlM2 0.62500 0.88600 0.03430 0.57000 0.00840 Al 0
FeM2 0.62500 0.88600 0.03430 0.43000 0.00840 Fe 0
As1 0.87600 0.68650 0.93850 1.00000 0.00580 As 0
As2 0.61760 0.09230 0.18860 1.00000 0.00870 As 0
O1 0.85700 0.72500 0.99840 1.00000 0.01110 O 0
O2 0.61700 0.02000 0.24210 1.00000 0.02310 O 0
O3 0.86500 0.26400 0.17470 1.00000 0.00290 O 0
O4 0.15500 0.55300 0.92450 1.00000 0.04740 O 0
O5 0.88600 0.99600 0.91220 1.00000 0.02410 O 0
O6 0.61100 0.82100 0.15740 1.00000 0.01750 O 0
O7 0.64600 0.54300 0.92160 1.00000 0.02380 O 0
O8 0.38800 0.27900 0.17540 1.00000 0.01250 O 0
O-H1 0.38200 0.55200 0.25550 1.00000 0.03440 O 1
O-H2 0.62000 0.21500 0.99970 1.00000 0.01730 O 1
O-H3 0.11500 0.68200 0.17130 1.00000 0.00870 O 1
O-H4 0.61900 0.54900 0.08080 1.00000 0.04050 O 1

loop_
_cod_changelog_entry_id
_cod_changelog_entry_author
_cod_changelog_entry_date
_cod_changelog_entry_text
1
;cod-tools version 3.8.0
Id: cif_guess_AMCSD_atom_types 9574 2023-05-10 09:00:05Z saulius
;
2023-05-10T18:51:51+03:00
;Derived atom types and hydrogen counts
from atom names that follow the AMCSD naming convention
(Wat == water, O-H == hydroxyl).
;

loop_
_cod_related_entry_id
_cod_related_entry_database
_cod_related_entry_code
1 AMCSD 0014539
